data_4133539
loop_
_publ_author_name
'Billow, Brennan S.'
'Livesay, Brooke N.'
'Mokhtarzadeh, Charles C.'
'McCracken, John'
'Shores, Matthew P.'
'Boncella, James M.'
'Odom, Aaron L.'

_publ_section_title
;
 Synthesis and Characterization of a Neutral U(II) Arene Sandwich Complex.
;
_journal_issue 50
_journal_name_full 'Journal of the American Chemical Society'
_journal_page_first 17369
_journal_page_last 17373
_journal_paper_doi 10.1021/jacs.8b10888
_journal_volume 140
_journal_year 2018
_chemical_formula_moiety 'C72 H100 I N2 U, 0.5(C4 H10 O)'
_chemical_formula_sum 'C74 H105 I N2 O0.5 U'
_chemical_formula_weight 1395.52
_space_group_crystal_system monoclinic
_space_group_IT_number 14
_space_group_name_Hall '-P 2yn'
_space_group_name_H-M_alt 'P 1 21/n 1'
_atom_sites_solution_hydrogens mixed
_atom_sites_solution_primary dual
_audit_creation_date 2018-09-26
_audit_creation_method
;
Olex2 1.2
(compiled 2018.05.29 svn.r3508 for OlexSys, GUI svn.r5506)
;
_cell_angle_alpha 90
_cell_angle_beta 96.0070(10)
_cell_angle_gamma 90
_cell_formula_units_Z 4
_cell_length_a 15.2986(7)
_cell_length_b 23.8567(11)
_cell_length_c 18.6523(9)
_cell_measurement_reflns_used 9957
_cell_measurement_temperature 100(2)
_cell_measurement_theta_max 28.74
_cell_measurement_theta_min 2.36
_cell_volume 6770.2(5)
_computing_cell_refinement 'SAINT v8.34A (Bruker, 2013)'
_computing_data_reduction 'SAINT v8.34A (Bruker, 2013)'
_computing_molecular_graphics 'Olex2 (Dolomanov et al., 2009)'
_computing_publication_material 'Olex2 (Dolomanov et al., 2009)'
_computing_structure_refinement 'XL (Sheldrick, 2008)'
_computing_structure_solution 'ShelXT (Sheldrick, 2015)'
_diffrn_ambient_temperature 100(2)
_diffrn_measured_fraction_theta_full 0.999
_diffrn_measured_fraction_theta_max 0.999
_diffrn_measurement_device_type 'Bruker APEX-II CCD'
_diffrn_measurement_method '\f and \w scans'
_diffrn_radiation_type MoK\a
_diffrn_radiation_wavelength 0.71073
_diffrn_reflns_av_R_equivalents 0.0388
_diffrn_reflns_av_unetI/netI 0.0323
_diffrn_reflns_Laue_measured_fraction_full 0.999
_diffrn_reflns_Laue_measured_fraction_max 0.999
_diffrn_reflns_limit_h_max 20
_diffrn_reflns_limit_h_min -20
_diffrn_reflns_limit_k_max 31
_diffrn_reflns_limit_k_min -31
_diffrn_reflns_limit_l_max 24
_diffrn_reflns_limit_l_min -24
_diffrn_reflns_number 82390
_diffrn_reflns_point_group_measured_fraction_full 0.999
_diffrn_reflns_point_group_measured_fraction_max 0.999
_diffrn_reflns_theta_full 25.242
_diffrn_reflns_theta_max 28.282
_diffrn_reflns_theta_min 2.356
_diffrn_standards_number 0
_exptl_absorpt_coefficient_mu 2.895
_exptl_absorpt_correction_T_max 0.7458
_exptl_absorpt_correction_T_min 0.6469
_exptl_absorpt_correction_type multi-scan
_exptl_absorpt_process_details
'SADABS-2014/2 (Bruker,2014/2) was used for absorption correction. wR2(int) was 0.0569 before and 0.0442 after correction. The Ratio of minimum to maximum transmission is 0.8674. The \l/2 correction factor is 0.00150.'
_exptl_crystal_colour black
_exptl_crystal_colour_primary black
_exptl_crystal_density_diffrn 1.369
_exptl_crystal_description Block
_exptl_crystal_F_000 2848
_exptl_crystal_size_max 0.18
_exptl_crystal_size_mid 0.15
_exptl_crystal_size_min 0.15
_refine_diff_density_max 0.705
_refine_diff_density_min -0.540
_refine_diff_density_rms 0.082
_refine_ls_extinction_method none
_refine_ls_goodness_of_fit_ref 1.011
_refine_ls_hydrogen_treatment mixed
_refine_ls_matrix_type full
_refine_ls_number_parameters 811
_refine_ls_number_reflns 16801
_refine_ls_number_restraints 81
_refine_ls_restrained_S_all 1.011
_refine_ls_R_factor_all 0.0401
_refine_ls_R_factor_gt 0.0268
_refine_ls_shift/su_max 0.004
_refine_ls_shift/su_mean 0.000
_refine_ls_structure_factor_coef Fsqd
_refine_ls_weighting_details 'w=1/[\s^2^(Fo^2^)+(0.0245P)^2^+4.4987P] where P=(Fo^2^+2Fc^2^)/3'
_refine_ls_weighting_scheme calc
_refine_ls_wR_factor_gt 0.0552
_refine_ls_wR_factor_ref 0.0593
_reflns_Friedel_coverage 0.000
_reflns_number_gt 13702
_reflns_number_total 16801
_reflns_threshold_expression 'I > 2\s(I)'
_cod_data_source_file ja8b10888_si_002.cif
_cod_data_source_block trippnh2ui
_cod_original_formula_sum 'C74 H105 I N2 O0.50 U'
_cod_database_code 4133539
_shelxl_version_number 2013-4
_shelx_space_group_comment
;
The symmetry employed for this shelxl refinement is uniquely defined
by the following loop, which should always be used as a source of
symmetry information in preference to the above space-group names.
They are only intended as comments.
;
_shelx_estimated_absorpt_t_max 0.671
_shelx_estimated_absorpt_t_min 0.624
_olex2_refinement_description
;
1. Fixed Uiso
 At 1.2 times of:
  All C(H) groups, All C(H,H) groups
 At 1.5 times of:
  All C(H,H,H) groups, All C(H,H,H,H,H,H) groups
2. Restrained distances
 C1A-C1B \\sim C1C-C1D
 with sigma of 0.02
 O2-C1B \\sim O2-C1C
 with sigma of 0.02
 C1A-O2 \\sim O2-C1D
 with sigma of 0.04
3. Uiso/Uaniso restraints and constraints
O2 \\sim C1A \\sim C1B \\sim C1C \\sim C1D: within 2A with sigma of 0.04 and
sigma for terminal atoms of 0.08
4. Rigid body (RIGU) restrains
 O2, C1A, C1B, C1C, C1D
 with sigma for 1-2 distances of 0.004 and sigma for 1-3 distances of 0.004
 C61, C67, C67A, C69, C69A, C68
 with sigma for 1-2 distances of 0.004 and sigma for 1-3 distances of 0.004
5. Others
 Fixed Sof: H68A(0.5) H68B(0.5) H68C(0.5) H68D(0.5) H68E(0.5) H68F(0.5)
 C67A(0.5) H67A(0.5) C70A(0.5) H70A(0.5) C71A(0.5) H71A(0.5) H71B(0.5)
 H71C(0.5) C72A(0.5) H72A(0.5) H72B(0.5) H72C(0.5) C69A(0.5) H69A(0.5)
 H69B(0.5) H69C(0.5) C71(0.5) H71D(0.5) H71E(0.5) H71F(0.5) C70(0.5) H70(0.5)
 C72(0.5) H72D(0.5) H72E(0.5) H72F(0.5) C69(0.5) H69D(0.5) H69E(0.5) H69F(0.5)
 C67(0.5) H67(0.5) O2(0.5) C1A(0.5) H1AA(0.5) H1AB(0.5) H1AC(0.5) C1B(0.5)
 H1BA(0.5) H1BB(0.5) C1C(0.5) H1CA(0.5) H1CB(0.5) C1D(0.5) H1DA(0.5) H1DB(0.5)
 H1DC(0.5)
6.a Ternary CH refined with riding coordinates:
 C13(H13), C49(H49), C55(H55), C53(H53), C19(H19), C16(H16), C28(H28),
 C31(H31), C34(H34), C64(H64), C67A(H67A), C70A(H70A), C70(H70), C67(H67)
6.b Secondary CH2 refined with riding coordinates:
 C1B(H1BA,H1BB), C1C(H1CA,H1CB)
6.c Me refined with riding coordinates:
 C68(H68A,H68B,H68C), C68(H68D,H68E,H68F)
6.d Aromatic/amide H refined with riding coordinates:
 C45(H45), C47(H47), C39(H39), C40(H40), C41(H41), C9(H9), C11(H11), C3(H3),
 C4(H4), C5(H5), C24(H24), C26(H26), C60(H60), C62(H62)
6.e Idealised Me refined as rotating group:
 C15(H15A,H15B,H15C), C51(H51A,H51B,H51C), C50(H50A,H50B,H50C), C57(H57A,H57B,
 H57C), C56(H56A,H56B,H56C), C54(H54A,H54B,H54C), C52(H52A,H52B,H52C), C14(H14A,
 H14B,H14C), C20(H20A,H20B,H20C), C21(H21A,H21B,H21C), C17(H17A,H17B,H17C),
 C18(H18A,H18B,H18C), C30(H30A,H30B,H30C), C29(H29A,H29B,H29C), C33(H33A,H33B,
 H33C), C32(H32A,H32B,H32C), C35(H35A,H35B,H35C), C36(H36A,H36B,H36C), C66(H66A,
 H66B,H66C), C65(H65A,H65B,H65C), C71A(H71A,H71B,H71C), C72A(H72A,H72B,H72C),
 C69A(H69A,H69B,H69C), C71(H71D,H71E,H71F), C72(H72D,H72E,H72F), C69(H69D,H69E,
 H69F), C1A(H1AA,H1AB,H1AC), C1D(H1DA,H1DB,H1DC)
;
_olex2_submission_special_instructions 'No special instructions were received'

loop_
_space_group_symop_operation_xyz
'x, y, z'
'-x+1/2, y+1/2, -z+1/2'
'-x, -y, -z'
'x-1/2, -y-1/2, z-1/2'

loop_
_atom_site_label
_atom_site_type_symbol
_atom_site_fract_x
_atom_site_fract_y
_atom_site_fract_z
_atom_site_U_iso_or_equiv
_atom_site_adp_type
_atom_site_occupancy
_atom_site_site_symmetry_order
_atom_site_calc_flag
_atom_site_refinement_flags_posn
_atom_site_refinement_flags_adp
_atom_site_refinement_flags_occupancy
_atom_site_disorder_assembly
_atom_site_disorder_group
I1 I 0.61782(2) 0.35946(2) 0.52218(2) 0.02600(4) Uani 1 1 d . . . . .
U1 U 0.65592(2) 0.36207(2) 0.68569(2) 0.01692(3) Uani 1 1 d . . . . .
N1 N 0.81013(13) 0.35595(9) 0.70550(11) 0.0160(4) Uani 1 1 d . . . . .
C1 C 0.88048(15) 0.38899(10) 0.73185(12) 0.0135(5) Uani 1 1 d . . . . .
C2 C 0.86277(15) 0.44398(10) 0.75448(12) 0.0150(5) Uani 1 1 d . . . . .
C7 C 0.77020(16) 0.46263(9) 0.73619(12) 0.0159(5) Uani 1 1 d . . . . .
C8 C 0.70679(16) 0.45999(9) 0.78564(12) 0.0166(5) Uani 1 1 d . . . . .
C13 C 0.73448(18) 0.44818(11) 0.86477(13) 0.0221(5) Uani 1 1 d . . . . .
H13 H 0.7847 0.4225 0.8681 0.026 Uiso 1 1 calc R . . . .
C15 C 0.66210(19) 0.42165(12) 0.90408(14) 0.0319(7) Uani 1 1 d . . . . .
H15A H 0.6368 0.3906 0.8764 0.048 Uiso 1 1 calc GR . . . .
H15B H 0.6174 0.4490 0.9100 0.048 Uiso 1 1 calc GR . . . .
H15C H 0.6866 0.4086 0.9506 0.048 Uiso 1 1 calc GR . . . .
C51 C 0.76788(16) 0.29669(11) 0.88948(14) 0.0238(6) Uani 1 1 d . . . . .
H51A H 0.8133 0.2692 0.8872 0.036 Uiso 1 1 calc GR . . . .
H51B H 0.7695 0.3108 0.9378 0.036 Uiso 1 1 calc GR . . . .
H51C H 0.7770 0.3270 0.8572 0.036 Uiso 1 1 calc GR . . . .
C49 C 0.67819(16) 0.26968(10) 0.86748(13) 0.0203(5) Uani 1 1 d . . . . .
H49 H 0.6328 0.2953 0.8812 0.024 Uiso 1 1 calc R . . . .
C50 C 0.67103(19) 0.21498(12) 0.90967(15) 0.0329(7) Uani 1 1 d . . . . .
H50A H 0.6793 0.2227 0.9604 0.049 Uiso 1 1 calc GR . . . .
H50B H 0.7153 0.1892 0.8975 0.049 Uiso 1 1 calc GR . . . .
H50C H 0.6140 0.1988 0.8975 0.049 Uiso 1 1 calc GR . . . .
C44 C 0.66013(15) 0.25852(9) 0.78694(13) 0.0160(5) Uani 1 1 d . . . . .
C45 C 0.72923(15) 0.24427(9) 0.74667(13) 0.0167(5) Uani 1 1 d . . . . .
H45 H 0.7865 0.2449 0.7691 0.020 Uiso 1 1 calc R . . . .
C46 C 0.71503(16) 0.22917(10) 0.67404(14) 0.0186(5) Uani 1 1 d . . . . .
C47 C 0.62876(16) 0.22814(10) 0.64167(14) 0.0203(5) Uani 1 1 d . . . . .
H47 H 0.6184 0.2189 0.5931 0.024 Uiso 1 1 calc R . . . .
C48 C 0.55733(16) 0.24056(10) 0.67988(13) 0.0188(5) Uani 1 1 d . . . . .
C43 C 0.57352(15) 0.25752(9) 0.75286(13) 0.0163(5) Uani 1 1 d . . . . .
C38 C 0.49636(15) 0.27683(10) 0.78953(13) 0.0186(5) Uani 1 1 d . . . . .
C39 C 0.44954(17) 0.24231(12) 0.83161(14) 0.0265(6) Uani 1 1 d . . . . .
H39 H 0.4705 0.2066 0.8439 0.032 Uiso 1 1 calc R . . . .
C40 C 0.37162(18) 0.26071(13) 0.85541(16) 0.0335(7) Uani 1 1 d . . . . .
H40 H 0.3414 0.2382 0.8852 0.040 Uiso 1 1 calc R . . . .
C41 C 0.33934(17) 0.31306(13) 0.83421(15) 0.0332(7) Uani 1 1 d . . . . .
H41 H 0.2863 0.3249 0.8493 0.040 Uiso 1 1 calc R . . . .
C42 C 0.38340(16) 0.34853(11) 0.79115(14) 0.0213(5) Uani 1 1 d . . . . .
C37 C 0.46593(15) 0.33143(10) 0.77078(13) 0.0172(5) Uani 1 1 d . . . . .
N2 N 0.51746(13) 0.36456(9) 0.73140(11) 0.0164(4) Uani 1 1 d . . . . .
C55 C 0.46442(16) 0.22907(11) 0.64596(15) 0.0243(6) Uani 1 1 d . . . . .
H55 H 0.4244 0.2521 0.6713 0.029 Uiso 1 1 calc R . . . .
C57 C 0.44764(18) 0.24268(13) 0.56586(15) 0.0323(7) Uani 1 1 d . . . . .
H57A H 0.4828 0.2186 0.5392 0.048 Uiso 1 1 calc GR . . . .
H57B H 0.4629 0.2811 0.5580 0.048 Uiso 1 1 calc GR . . . .
H57C H 0.3866 0.2369 0.5498 0.048 Uiso 1 1 calc GR . . . .
C56 C 0.44290(19) 0.16741(12) 0.65955(17) 0.0363(7) Uani 1 1 d . . . . .
H56A H 0.4481 0.1604 0.7105 0.055 Uiso 1 1 calc GR . . . .
H56B H 0.4832 0.1438 0.6374 0.055 Uiso 1 1 calc GR . . . .
H56C H 0.3839 0.1595 0.6393 0.055 Uiso 1 1 calc GR . . . .
C53 C 0.79208(16) 0.20958(11) 0.63490(14) 0.0228(6) Uani 1 1 d . . . . .
H53 H 0.8410 0.2356 0.6469 0.027 Uiso 1 1 calc R . . . .
C54 C 0.77205(18) 0.20858(13) 0.55293(15) 0.0323(7) Uani 1 1 d . . . . .
H54A H 0.7475 0.2440 0.5367 0.048 Uiso 1 1 calc GR . . . .
H54B H 0.7307 0.1792 0.5393 0.048 Uiso 1 1 calc GR . . . .
H54C H 0.8253 0.2020 0.5313 0.048 Uiso 1 1 calc GR . . . .
C52 C 0.82091(19) 0.15164(12) 0.66338(17) 0.0352(7) Uani 1 1 d . . . . .
H52A H 0.7728 0.1258 0.6548 0.053 Uiso 1 1 calc GR . . . .
H52B H 0.8386 0.1539 0.7142 0.053 Uiso 1 1 calc GR . . . .
H52C H 0.8694 0.1388 0.6390 0.053 Uiso 1 1 calc GR . . . .
C14 C 0.7641(2) 0.50323(12) 0.90263(14) 0.0349(7) Uani 1 1 d . . . . .
H14A H 0.7153 0.5286 0.9010 0.052 Uiso 1 1 calc GR . . . .
H14B H 0.8103 0.5198 0.8786 0.052 Uiso 1 1 calc GR . . . .
H14C H 0.7853 0.4957 0.9519 0.052 Uiso 1 1 calc GR . . . .
C9 C 0.61928(17) 0.47320(10) 0.76230(13) 0.0190(5) Uani 1 1 d . . . . .
H9 H 0.5779 0.4717 0.7954 0.023 Uiso 1 1 calc R . . . .
C10 C 0.59177(16) 0.48851(9) 0.69112(13) 0.0179(5) Uani 1 1 d . . . . .
C11 C 0.65572(16) 0.49123(10) 0.64315(13) 0.0186(5) Uani 1 1 d . . . . .
H11 H 0.6387 0.5005 0.5953 0.022 Uiso 1 1 calc R . . . .
C12 C 0.74424(16) 0.48052(10) 0.66429(12) 0.0169(5) Uani 1 1 d . . . . .
C19 C 0.81375(17) 0.49425(11) 0.61446(13) 0.0223(5) Uani 1 1 d . . . . .
H19 H 0.8653 0.4708 0.6286 0.027 Uiso 1 1 calc R . . . .
C20 C 0.8410(2) 0.55574(12) 0.62701(16) 0.0364(7) Uani 1 1 d . . . . .
H20A H 0.8609 0.5613 0.6770 0.055 Uiso 1 1 calc GR . . . .
H20B H 0.7915 0.5796 0.6136 0.055 Uiso 1 1 calc GR . . . .
H20C H 0.8875 0.5647 0.5982 0.055 Uiso 1 1 calc GR . . . .
C21 C 0.78647(18) 0.48456(12) 0.53454(13) 0.0285(6) Uani 1 1 d . . . . .
H21A H 0.7389 0.5093 0.5185 0.043 Uiso 1 1 calc GR . . . .
H21B H 0.7678 0.4464 0.5270 0.043 Uiso 1 1 calc GR . . . .
H21C H 0.8355 0.4919 0.5077 0.043 Uiso 1 1 calc GR . . . .
C16 C 0.49778(17) 0.50725(10) 0.67120(13) 0.0209(5) Uani 1 1 d . . . . .
H16 H 0.4599 0.4857 0.7003 0.025 Uiso 1 1 calc R . . . .
C17 C 0.4908(2) 0.56910(12) 0.6913(2) 0.0482(9) Uani 1 1 d . . . . .
H17A H 0.5306 0.5907 0.6658 0.072 Uiso 1 1 calc GR . . . .
H17B H 0.5057 0.5735 0.7422 0.072 Uiso 1 1 calc GR . . . .
H17C H 0.4318 0.5819 0.6783 0.072 Uiso 1 1 calc GR . . . .
C18 C 0.46502(18) 0.49869(13) 0.59266(15) 0.0327(7) Uani 1 1 d . . . . .
H18A H 0.4747 0.4605 0.5794 0.049 Uiso 1 1 calc GR . . . .
H18B H 0.4962 0.5232 0.5635 0.049 Uiso 1 1 calc GR . . . .
H18C H 0.4033 0.5069 0.5852 0.049 Uiso 1 1 calc GR . . . .
C3 C 0.93070(17) 0.47852(10) 0.78361(13) 0.0208(5) Uani 1 1 d . . . . .
H3 H 0.9181 0.5143 0.7994 0.025 Uiso 1 1 calc R . . . .
C4 C 1.01714(17) 0.45998(11) 0.78925(13) 0.0232(6) Uani 1 1 d . . . . .
H4 H 1.0621 0.4825 0.8107 0.028 Uiso 1 1 calc R . . . .
C5 C 1.03609(16) 0.40749(11) 0.76255(13) 0.0210(5) Uani 1 1 d . . . . .
H5 H 1.0943 0.3960 0.7640 0.025 Uiso 1 1 calc R . . . .
C6 C 0.96942(15) 0.37182(10) 0.73370(12) 0.0160(5) Uani 1 1 d . . . . .
C22 C 0.99144(14) 0.31667(10) 0.70038(12) 0.0163(5) Uani 1 1 d . . . . .
C23 C 0.98821(15) 0.31279(11) 0.62434(13) 0.0191(5) Uani 1 1 d . . . . .
C28 C 0.95862(17) 0.36216(11) 0.57562(13) 0.0225(5) Uani 1 1 d . . . . .
H28 H 0.9226 0.3866 0.6029 0.027 Uiso 1 1 calc R . . . .
C30 C 0.9021(2) 0.34467(13) 0.50707(15) 0.0349(7) Uani 1 1 d . . . . .
H30A H 0.8533 0.3227 0.5195 0.052 Uiso 1 1 calc GR . . . .
H30B H 0.9368 0.3228 0.4774 0.052 Uiso 1 1 calc GR . . . .
H30C H 0.8807 0.3775 0.4811 0.052 Uiso 1 1 calc GR . . . .
C29 C 1.0367(2) 0.39648(13) 0.55669(17) 0.0392(8) Uani 1 1 d . . . . .
H29A H 1.0730 0.3739 0.5292 0.059 Uiso 1 1 calc GR . . . .
H29B H 1.0704 0.4087 0.6002 0.059 Uiso 1 1 calc GR . . . .
H29C H 1.0161 0.4285 0.5287 0.059 Uiso 1 1 calc GR . . . .
C24 C 1.01324(16) 0.26281(11) 0.59388(13) 0.0219(5) Uani 1 1 d . . . . .
H24 H 1.0116 0.2603 0.5440 0.026 Uiso 1 1 calc R . . . .
C25 C 1.04053(16) 0.21652(11) 0.63543(14) 0.0225(6) Uani 1 1 d . . . . .
C26 C 1.04051(16) 0.22094(11) 0.70994(14) 0.0214(5) Uani 1 1 d . . . . .
H26 H 1.0577 0.1901 0.7385 0.026 Uiso 1 1 calc R . . . .
C31 C 1.07123(17) 0.16241(11) 0.60265(14) 0.0240(6) Uani 1 1 d . . . . .
H31 H 1.0593 0.1317 0.6351 0.029 Uiso 1 1 calc R . . . .
C33 C 1.0233(2) 0.14910(15) 0.52824(18) 0.0482(10) Uani 1 1 d . . . . .
H33A H 1.0393 0.1762 0.4939 0.072 Uiso 1 1 calc GR . . . .
H33B H 0.9609 0.1505 0.5307 0.072 Uiso 1 1 calc GR . . . .
H33C H 1.0396 0.1123 0.5136 0.072 Uiso 1 1 calc GR . . . .
C32 C 1.17005(17) 0.16396(11) 0.59832(16) 0.0273(6) Uani 1 1 d . . . . .
H32A H 1.1995 0.1735 0.6447 0.041 Uiso 1 1 calc GR . . . .
H32B H 1.1833 0.1915 0.5635 0.041 Uiso 1 1 calc GR . . . .
H32C H 1.1896 0.1278 0.5840 0.041 Uiso 1 1 calc GR . . . .
C27 C 1.01564(15) 0.26990(10) 0.74304(13) 0.0180(5) Uani 1 1 d . . . . .
C34 C 1.01465(16) 0.27178(11) 0.82481(13) 0.0200(5) Uani 1 1 d . . . . .
H34 H 0.9758 0.3025 0.8361 0.024 Uiso 1 1 calc R . . . .
C35 C 1.10626(18) 0.28398(13) 0.86256(15) 0.0312(6) Uani 1 1 d . . . . .
H35A H 1.1257 0.3200 0.8475 0.047 Uiso 1 1 calc GR . . . .
H35B H 1.1465 0.2556 0.8500 0.047 Uiso 1 1 calc GR . . . .
H35C H 1.1041 0.2841 0.9138 0.047 Uiso 1 1 calc GR . . . .
C36 C 0.97969(17) 0.21785(11) 0.85540(14) 0.0239(6) Uani 1 1 d . . . . .
H36A H 1.0221 0.1884 0.8530 0.036 Uiso 1 1 calc GR . . . .
H36B H 0.9257 0.2074 0.8277 0.036 Uiso 1 1 calc GR . . . .
H36C H 0.9693 0.2238 0.9047 0.036 Uiso 1 1 calc GR . . . .
C58 C 0.34077(16) 0.40232(11) 0.76389(14) 0.0222(6) Uani 1 1 d . . . . .
C68 C 0.11219(18) 0.54474(12) 0.65462(15) 0.0304(6) Uani 1 1 d . U . . .
H68A H 0.1013 0.5052 0.6502 0.046 Uiso 0.5 1 calc R . P A 1
H68B H 0.1204 0.5600 0.6082 0.046 Uiso 0.5 1 calc R . P A 1
H68C H 0.0629 0.5627 0.6729 0.046 Uiso 0.5 1 calc R . P A 1
H68D H 0.0999 0.5054 0.6496 0.046 Uiso 0.5 1 calc R . P B 2
H68E H 0.0930 0.5635 0.6102 0.046 Uiso 0.5 1 calc R . P B 2
H68F H 0.0817 0.5599 0.6927 0.046 Uiso 0.5 1 calc R . P B 2
C63 C 0.33487(18) 0.44808(13) 0.80984(15) 0.0314(7) Uani 1 1 d . . . . .
C64 C 0.30815(18) 0.35705(11) 0.64025(16) 0.0290(6) Uani 1 1 d . . . . .
H64 H 0.3661 0.3399 0.6516 0.035 Uiso 1 1 calc R . . . .
C66 C 0.3004(2) 0.37344(12) 0.56079(16) 0.0360(7) Uani 1 1 d . . . . .
H66A H 0.3419 0.4026 0.5537 0.054 Uiso 1 1 calc GR . . . .
H66B H 0.2419 0.3867 0.5463 0.054 Uiso 1 1 calc GR . . . .
H66C H 0.3125 0.3414 0.5323 0.054 Uiso 1 1 calc GR . . . .
C60 C 0.25936(18) 0.45527(11) 0.66928(16) 0.0324(7) Uani 1 1 d . . . . .
H60 H 0.2346 0.4580 0.6217 0.039 Uiso 1 1 calc R . . . .
C59 C 0.30289(16) 0.40624(11) 0.69156(14) 0.0237(6) Uani 1 1 d . . . . .
C65 C 0.2398(2) 0.31233(13) 0.65277(19) 0.0445(9) Uani 1 1 d . . . . .
H65A H 0.2454 0.2814 0.6206 0.067 Uiso 1 1 calc GR . . . .
H65B H 0.1820 0.3281 0.6439 0.067 Uiso 1 1 calc GR . . . .
H65C H 0.2492 0.2994 0.7017 0.067 Uiso 1 1 calc GR . . . .
C62 C 0.28965(18) 0.49608(12) 0.78488(16) 0.0327(7) Uani 1 1 d . . . . .
H62 H 0.2853 0.5260 0.8163 0.039 Uiso 1 1 calc R . . . .
C61 C 0.25119(19) 0.50041(12) 0.71493(18) 0.0375(8) Uani 1 1 d . U . . .
C67A C 0.1898(5) 0.5542(3) 0.7032(4) 0.0330(14) Uani 0.5 1 d . U P C 1
H67A H 0.1607 0.5486 0.7471 0.040 Uiso 0.5 1 calc R . P C 1
C70A C 0.3952(4) 0.4553(3) 0.8871(3) 0.0195(13) Uani 0.5 1 d . . P D 1
H70A H 0.4396 0.4255 0.8898 0.023 Uiso 0.5 1 calc R . P D 1
C71A C 0.4446(4) 0.5110(3) 0.8996(3) 0.0260(13) Uani 0.5 1 d . . P D 1
H71A H 0.4037 0.5401 0.9085 0.039 Uiso 0.5 1 calc GR . P D 1
H71B H 0.4729 0.5203 0.8576 0.039 Uiso 0.5 1 calc GR . P D 1
H71C H 0.4880 0.5075 0.9404 0.039 Uiso 0.5 1 calc GR . P D 1
C72A C 0.3364(4) 0.4442(3) 0.9472(3) 0.0345(14) Uani 0.5 1 d . . P D 1
H72A H 0.3109 0.4075 0.9412 0.052 Uiso 0.5 1 calc GR . P D 1
H72B H 0.2904 0.4718 0.9450 0.052 Uiso 0.5 1 calc GR . P D 1
H72C H 0.3709 0.4464 0.9932 0.052 Uiso 0.5 1 calc GR . P D 1
C69A C 0.2294(5) 0.6042(3) 0.7257(4) 0.0355(16) Uani 0.5 1 d . U P C 1
H69A H 0.2133 0.6137 0.7726 0.053 Uiso 0.5 1 calc GR . P C 1
H69B H 0.2103 0.6334 0.6922 0.053 Uiso 0.5 1 calc GR . P C 1
H69C H 0.2921 0.6003 0.7279 0.053 Uiso 0.5 1 calc GR . P C 1
C71 C 0.4091(5) 0.4898(3) 0.9164(4) 0.0310(14) Uani 0.5 1 d . . P D 2
H71D H 0.3688 0.5204 0.9189 0.046 Uiso 0.5 1 calc GR . P D 2
H71E H 0.4524 0.4995 0.8848 0.046 Uiso 0.5 1 calc GR . P D 2
H71F H 0.4377 0.4821 0.9637 0.046 Uiso 0.5 1 calc GR . P D 2
C70 C 0.3589(4) 0.4377(3) 0.8874(3) 0.0236(14) Uani 0.5 1 d . . P D 2
H70 H 0.3985 0.4054 0.8928 0.028 Uiso 0.5 1 calc R . P D 2
C72 C 0.2804(5) 0.4267(3) 0.9298(3) 0.0365(15) Uani 0.5 1 d . . P D 2
H72D H 0.2510 0.3931 0.9122 0.055 Uiso 0.5 1 calc GR . P D 2
H72E H 0.2404 0.4577 0.9238 0.055 Uiso 0.5 1 calc GR . P D 2
H72F H 0.3006 0.4223 0.9800 0.055 Uiso 0.5 1 calc GR . P D 2
C69 C 0.2443(5) 0.6011(3) 0.6820(5) 0.0470(19) Uani 0.5 1 d . U P C 2
H69D H 0.1964 0.6273 0.6748 0.070 Uiso 0.5 1 calc GR . P C 2
H69E H 0.2856 0.6085 0.6478 0.070 Uiso 0.5 1 calc GR . P C 2
H69F H 0.2729 0.6051 0.7300 0.070 Uiso 0.5 1 calc GR . P C 2
C67 C 0.2164(3) 0.5539(2) 0.6736(3) 0.0158(11) Uani 0.5 1 d . U P C 2
H67 H 0.2359 0.5458 0.6263 0.019 Uiso 0.5 1 calc R . P C 2
O2 O 0.9680(3) 0.4957(2) 0.9935(3) 0.0469(12) Uani 0.5 1 d D U P E -1
C1A C 0.9679(5) 0.3993(3) 0.9629(4) 0.0430(15) Uani 0.5 1 d D U P E -1
H1AA H 0.9181 0.3959 0.9899 0.065 Uiso 0.5 1 calc GR . P E -1
H1AB H 1.0020 0.3654 0.9678 0.065 Uiso 0.5 1 calc GR . P E -1
H1AC H 0.9481 0.4054 0.9130 0.065 Uiso 0.5 1 calc GR . P E -1
C1B C 1.0229(6) 0.4472(4) 0.9909(6) 0.046(2) Uani 0.5 1 d D U P E -1
H1BA H 1.0508 0.4387 1.0388 0.056 Uiso 0.5 1 calc R . P E -1
H1BB H 1.0686 0.4543 0.9597 0.056 Uiso 0.5 1 calc R . P E -1
C1C C 1.0148(6) 0.5466(4) 1.0119(6) 0.046(2) Uani 0.5 1 d D U P E -1
H1CA H 1.0527 0.5556 0.9750 0.055 Uiso 0.5 1 calc R . P E -1
H1CB H 1.0512 0.5419 1.0573 0.055 Uiso 0.5 1 calc R . P E -1
C1D C 0.9494(5) 0.5937(3) 1.0183(4) 0.0510(18) Uani 0.5 1 d D U P E -1
H1DA H 0.9092 0.5833 1.0522 0.077 Uiso 0.5 1 calc GR . P E -1
H1DB H 0.9174 0.6005 0.9721 0.077 Uiso 0.5 1 calc GR . P E -1
H1DC H 0.9803 0.6271 1.0347 0.077 Uiso 0.5 1 calc GR . P E -1
H2 H 0.4941(17) 0.3960(11) 0.7237(14) 0.018(7) Uiso 1 1 d . . . . .
H1 H 0.8277(18) 0.3267(12) 0.6946(15) 0.022(8) Uiso 1 1 d . . . . .

loop_
_atom_site_aniso_label
_atom_site_aniso_U_11
_atom_site_aniso_U_22
_atom_site_aniso_U_33
_atom_site_aniso_U_23
_atom_site_aniso_U_13
_atom_site_aniso_U_12
I1 0.03717(10) 0.02478(9) 0.01564(8) -0.00289(7) 0.00085(7) -0.00640(8)
U1 0.01278(4) 0.02438(5) 0.01415(5) 0.00058(4) 0.00393(3) 0.00046(4)
N1 0.0159(10) 0.0134(10) 0.0193(11) -0.0045(9) 0.0041(8) -0.0016(8)
C1 0.0158(11) 0.0171(12) 0.0082(10) -0.0010(9) 0.0037(9) -0.0050(9)
C2 0.0205(12) 0.0146(11) 0.0107(11) 0.0009(9) 0.0051(9) -0.0032(9)
C7 0.0242(13) 0.0085(11) 0.0150(11) -0.0018(9) 0.0027(9) -0.0028(9)
C8 0.0279(13) 0.0092(11) 0.0134(11) -0.0019(9) 0.0055(10) 0.0022(10)
C13 0.0308(14) 0.0215(13) 0.0145(12) 0.0033(10) 0.0051(10) 0.0114(11)
C15 0.0416(17) 0.0355(16) 0.0213(14) 0.0104(12) 0.0165(12) 0.0186(14)
C51 0.0206(13) 0.0294(15) 0.0209(13) -0.0021(11) -0.0008(10) 0.0062(11)
C49 0.0206(13) 0.0202(13) 0.0206(13) 0.0046(10) 0.0046(10) 0.0046(10)
C50 0.0347(16) 0.0329(16) 0.0306(16) 0.0141(13) 0.0000(13) 0.0026(13)
C44 0.0158(12) 0.0100(11) 0.0222(13) 0.0042(9) 0.0027(10) 0.0009(9)
C45 0.0134(11) 0.0118(11) 0.0244(13) -0.0018(10) -0.0002(10) -0.0001(9)
C46 0.0152(12) 0.0127(11) 0.0285(14) -0.0019(10) 0.0042(10) 0.0004(9)
C47 0.0188(13) 0.0175(12) 0.0242(13) -0.0036(10) 0.0004(10) 0.0000(10)
C48 0.0160(12) 0.0160(12) 0.0243(13) 0.0041(10) 0.0016(10) -0.0013(10)
C43 0.0154(12) 0.0111(11) 0.0230(13) 0.0055(9) 0.0050(10) 0.0011(9)
C38 0.0125(11) 0.0230(13) 0.0202(12) 0.0070(10) 0.0015(9) 0.0032(10)
C39 0.0206(13) 0.0297(15) 0.0298(15) 0.0175(12) 0.0055(11) 0.0050(11)
C40 0.0255(15) 0.0425(18) 0.0347(16) 0.0250(14) 0.0143(13) 0.0068(13)
C41 0.0201(14) 0.0465(18) 0.0358(16) 0.0209(14) 0.0157(12) 0.0138(13)
C42 0.0150(12) 0.0274(14) 0.0223(13) 0.0093(10) 0.0061(10) 0.0081(10)
C37 0.0152(12) 0.0209(13) 0.0159(12) 0.0052(10) 0.0037(9) 0.0033(10)
N2 0.0171(10) 0.0131(10) 0.0193(10) 0.0042(9) 0.0039(8) 0.0035(9)
C55 0.0140(12) 0.0266(14) 0.0318(15) 0.0024(12) 0.0008(11) -0.0006(10)
C57 0.0205(14) 0.0370(17) 0.0374(17) 0.0000(13) -0.0060(12) -0.0046(12)
C56 0.0257(15) 0.0351(17) 0.0459(19) 0.0051(14) -0.0072(13) -0.0123(13)
C53 0.0160(12) 0.0227(13) 0.0297(14) -0.0106(11) 0.0021(10) 0.0000(10)
C54 0.0238(14) 0.0387(17) 0.0357(16) -0.0115(13) 0.0095(12) 0.0040(12)
C52 0.0270(15) 0.0312(16) 0.0473(19) -0.0123(14) 0.0026(13) 0.0111(12)
C14 0.0492(19) 0.0376(17) 0.0171(14) -0.0073(12) 0.0003(13) 0.0128(14)
C9 0.0279(14) 0.0121(11) 0.0185(12) 0.0001(9) 0.0095(10) 0.0023(10)
C10 0.0237(13) 0.0104(11) 0.0201(12) 0.0003(9) 0.0047(10) 0.0000(10)
C11 0.0275(14) 0.0135(12) 0.0146(12) 0.0027(9) 0.0013(10) -0.0014(10)
C12 0.0251(13) 0.0121(11) 0.0139(11) -0.0021(9) 0.0038(10) -0.0033(10)
C19 0.0268(14) 0.0226(13) 0.0181(13) 0.0037(10) 0.0058(10) -0.0058(11)
C20 0.0485(19) 0.0329(16) 0.0287(16) 0.0043(13) 0.0089(14) -0.0203(14)
C21 0.0309(15) 0.0366(16) 0.0191(13) 0.0042(12) 0.0079(11) -0.0066(12)
C16 0.0250(13) 0.0167(12) 0.0216(13) 0.0026(10) 0.0053(10) 0.0041(10)
C17 0.049(2) 0.0270(17) 0.064(2) -0.0119(16) -0.0177(17) 0.0188(15)
C18 0.0222(14) 0.0459(18) 0.0289(15) -0.0014(13) -0.0032(12) 0.0017(13)
C3 0.0323(14) 0.0155(12) 0.0149(12) -0.0011(10) 0.0034(10) -0.0085(11)
C4 0.0263(14) 0.0248(14) 0.0179(13) -0.0019(11) -0.0008(10) -0.0134(11)
C5 0.0177(12) 0.0287(14) 0.0169(12) 0.0013(10) 0.0027(10) -0.0058(10)
C6 0.0173(12) 0.0189(12) 0.0123(11) 0.0006(9) 0.0034(9) -0.0039(9)
C22 0.0091(11) 0.0232(13) 0.0173(12) -0.0045(10) 0.0051(9) -0.0024(9)
C23 0.0127(11) 0.0281(14) 0.0172(12) -0.0015(10) 0.0043(9) -0.0027(10)
C28 0.0238(13) 0.0288(14) 0.0157(12) -0.0035(11) 0.0054(10) 0.0012(11)
C30 0.0377(17) 0.0415(17) 0.0238(15) 0.0038(13) -0.0052(13) -0.0033(14)
C29 0.0361(17) 0.0365(18) 0.0438(19) 0.0118(14) -0.0008(14) -0.0099(14)
C24 0.0172(12) 0.0331(15) 0.0161(12) -0.0067(11) 0.0057(10) -0.0023(11)
C25 0.0130(12) 0.0277(14) 0.0281(14) -0.0115(11) 0.0077(10) -0.0009(10)
C26 0.0151(12) 0.0262(14) 0.0233(13) -0.0045(11) 0.0037(10) 0.0025(10)
C31 0.0200(13) 0.0268(14) 0.0262(14) -0.0088(11) 0.0076(11) 0.0019(11)
C33 0.0317(17) 0.060(2) 0.051(2) -0.0378(17) -0.0067(15) 0.0199(15)
C32 0.0234(14) 0.0217(14) 0.0377(16) -0.0037(12) 0.0081(12) 0.0063(11)
C27 0.0118(11) 0.0252(13) 0.0171(12) -0.0041(10) 0.0025(9) 0.0003(10)
C34 0.0192(12) 0.0234(13) 0.0171(12) -0.0031(10) 0.0003(10) 0.0046(10)
C35 0.0263(15) 0.0375(17) 0.0279(15) -0.0035(13) -0.0059(12) 0.0002(13)
C36 0.0256(14) 0.0262(14) 0.0198(13) 0.0002(11) 0.0026(11) 0.0059(11)
C58 0.0146(12) 0.0284(14) 0.0248(13) 0.0115(11) 0.0083(10) 0.0098(10)
C68 0.0275(14) 0.0307(15) 0.0336(16) 0.0139(12) 0.0058(12) 0.0101(12)
C63 0.0310(15) 0.0415(17) 0.0231(14) 0.0100(13) 0.0100(12) 0.0228(13)
C64 0.0223(13) 0.0218(14) 0.0395(16) 0.0036(12) -0.0132(12) -0.0025(11)
C66 0.0392(17) 0.0291(16) 0.0357(17) -0.0001(13) -0.0151(14) -0.0039(13)
C60 0.0296(15) 0.0210(14) 0.0418(17) 0.0086(12) -0.0184(13) -0.0052(12)
C59 0.0143(12) 0.0239(14) 0.0318(15) 0.0087(11) -0.0026(10) -0.0030(10)
C65 0.0324(17) 0.0302(17) 0.066(2) 0.0139(16) -0.0202(16) -0.0124(14)
C62 0.0265(15) 0.0304(16) 0.0405(17) 0.0001(13) 0.0001(13) 0.0119(12)
C61 0.0295(16) 0.0218(14) 0.056(2) 0.0082(13) -0.0207(14) 0.0024(12)
C67A 0.035(3) 0.023(3) 0.037(4) 0.006(3) -0.009(3) 0.012(2)
C70A 0.022(3) 0.019(4) 0.017(3) -0.002(3) 0.001(3) 0.002(2)
C71A 0.035(4) 0.019(3) 0.023(3) -0.005(2) -0.002(3) 0.002(3)
C72A 0.042(4) 0.033(3) 0.030(3) -0.007(3) 0.009(3) 0.001(3)
C69A 0.041(4) 0.028(3) 0.034(4) -0.009(3) -0.010(3) 0.023(2)
C71 0.036(4) 0.023(4) 0.030(4) -0.005(3) -0.011(3) 0.011(3)
C70 0.032(4) 0.020(3) 0.018(3) -0.005(3) 0.000(3) 0.005(3)
C72 0.061(5) 0.033(4) 0.017(3) -0.010(2) 0.010(3) 0.003(3)
C69 0.027(3) 0.033(3) 0.079(6) 0.019(3) -0.002(4) 0.010(2)
C67 0.015(2) 0.022(2) 0.012(3) -0.001(2) 0.0093(19) 0.0065(19)
O2 0.036(3) 0.037(2) 0.066(3) -0.008(2) 0.000(3) -0.002(2)
C1A 0.049(4) 0.042(3) 0.038(4) 0.012(3) 0.002(3) 0.000(3)
C1B 0.046(5) 0.054(4) 0.039(4) 0.000(3) 0.002(4) -0.001(4)
C1C 0.048(5) 0.051(4) 0.037(4) 0.010(3) -0.003(4) -0.005(4)
C1D 0.061(5) 0.042(4) 0.049(4) 0.003(3) 0.002(4) -0.005(3)

loop_
_atom_type_symbol
_atom_type_description
_atom_type_scat_dispersion_real
_atom_type_scat_dispersion_imag
_atom_type_scat_source
C C 0.0033 0.0016 'International Tables Vol C Tables 4.2.6.8 and 6.1.1.4'
H H 0.0000 0.0000 'International Tables Vol C Tables 4.2.6.8 and 6.1.1.4'
I I -0.4742 1.8119 'International Tables Vol C Tables 4.2.6.8 and 6.1.1.4'
N N 0.0061 0.0033 'International Tables Vol C Tables 4.2.6.8 and 6.1.1.4'
O O 0.0106 0.0060 'International Tables Vol C Tables 4.2.6.8 and 6.1.1.4'
U U -9.6767 9.6646 'International Tables Vol C Tables 4.2.6.8 and 6.1.1.4'

loop_
_geom_angle_atom_site_label_1
_geom_angle_atom_site_label_2
_geom_angle_atom_site_label_3
_geom_angle
I1 U1 C7 111.58(4)
N1 U1 I1 103.86(5)
N1 U1 C7 57.93(7)
N1 U1 C8 76.31(7)
N1 U1 N2 149.94(7)
C8 U1 I1 129.80(4)
C8 U1 C7 26.70(6)
N2 U1 I1 106.07(5)
N2 U1 C7 111.96(7)
N2 U1 C8 86.62(7)
U1 N1 H1 112(2)
C1 N1 U1 138.65(16)
C1 N1 H1 109(2)
N1 C1 C2 118.0(2)
N1 C1 C6 123.6(2)
C2 C1 C6 118.3(2)
C1 C2 C7 114.6(2)
C3 C2 C1 120.5(2)
C3 C2 C7 124.5(2)
C2 C7 U1 109.60(14)
C8 C7 U1 75.87(13)
C8 C7 C2 122.7(2)
C8 C7 C12 119.1(2)
C12 C7 U1 81.43(13)
C12 C7 C2 118.0(2)
C7 C8 U1 77.42(13)
C7 C8 C13 120.2(2)
C13 C8 U1 118.76(15)
C9 C8 U1 78.87(14)
C9 C8 C7 119.2(2)
C9 C8 C13 120.3(2)
C8 C13 H13 108.3
C8 C13 C15 113.6(2)
C8 C13 C14 109.1(2)
C15 C13 H13 108.3
C15 C13 C14 109.1(2)
C14 C13 H13 108.3
C13 C15 H15A 109.5
C13 C15 H15B 109.5
C13 C15 H15C 109.5
H15A C15 H15B 109.5
H15A C15 H15C 109.5
H15B C15 H15C 109.5
H51A C51 H51B 109.5
H51A C51 H51C 109.5
H51B C51 H51C 109.5
C49 C51 H51A 109.5
C49 C51 H51B 109.5
C49 C51 H51C 109.5
C51 C49 H49 107.9
C51 C49 C50 109.3(2)
C50 C49 H49 107.9
C44 C49 C51 113.7(2)
C44 C49 H49 107.9
C44 C49 C50 110.0(2)
C49 C50 H50A 109.5
C49 C50 H50B 109.5
C49 C50 H50C 109.5
H50A C50 H50B 109.5
H50A C50 H50C 109.5
H50B C50 H50C 109.5
C45 C44 C49 120.1(2)
C45 C44 C43 118.7(2)
C43 C44 C49 120.9(2)
C44 C45 H45 118.9
C46 C45 C44 122.2(2)
C46 C45 H45 118.9
C45 C46 C53 119.6(2)
C47 C46 C45 118.0(2)
C47 C46 C53 122.2(2)
C46 C47 H47 119.0
C46 C47 C48 122.1(2)
C48 C47 H47 119.0
C47 C48 C43 118.9(2)
C47 C48 C55 119.8(2)
C43 C48 C55 120.9(2)
C44 C43 C48 120.0(2)
C44 C43 C38 122.5(2)
C48 C43 C38 117.4(2)
C39 C38 C43 123.6(2)
C39 C38 C37 120.7(2)
C37 C38 C43 115.2(2)
C38 C39 H39 119.8
C40 C39 C38 120.3(2)
C40 C39 H39 119.8
C39 C40 H40 120.4
C41 C40 C39 119.1(2)
C41 C40 H40 120.4
C40 C41 H41 118.9
C40 C41 C42 122.3(2)
C42 C41 H41 118.9
C41 C42 C37 118.7(2)
C41 C42 C58 119.7(2)
C37 C42 C58 121.5(2)
C38 C37 C42 118.6(2)
N2 C37 C38 117.8(2)
N2 C37 C42 123.5(2)
U1 N2 H2 110.0(18)
C37 N2 U1 139.46(16)
C37 N2 H2 110.4(18)
C48 C55 H55 107.6
C48 C55 C57 115.1(2)
C48 C55 C56 108.2(2)
C57 C55 H55 107.6
C57 C55 C56 110.4(2)
C56 C55 H55 107.6
C55 C57 H57A 109.5
C55 C57 H57B 109.5
C55 C57 H57C 109.5
H57A C57 H57B 109.5
H57A C57 H57C 109.5
H57B C57 H57C 109.5
C55 C56 H56A 109.5
C55 C56 H56B 109.5
C55 C56 H56C 109.5
H56A C56 H56B 109.5
H56A C56 H56C 109.5
H56B C56 H56C 109.5
C46 C53 H53 107.9
C46 C53 C54 113.6(2)
C46 C53 C52 108.7(2)
C54 C53 H53 107.9
C54 C53 C52 110.7(2)
C52 C53 H53 107.9
C53 C54 H54A 109.5
C53 C54 H54B 109.5
C53 C54 H54C 109.5
H54A C54 H54B 109.5
H54A C54 H54C 109.5
H54B C54 H54C 109.5
C53 C52 H52A 109.5
C53 C52 H52B 109.5
C53 C52 H52C 109.5
H52A C52 H52B 109.5
H52A C52 H52C 109.5
H52B C52 H52C 109.5
C13 C14 H14A 109.5
C13 C14 H14B 109.5
C13 C14 H14C 109.5
H14A C14 H14B 109.5
H14A C14 H14C 109.5
H14B C14 H14C 109.5
C8 C9 H9 118.8
C10 C9 C8 122.5(2)
C10 C9 H9 118.8
C9 C10 C16 119.6(2)
C11 C10 C9 117.4(2)
C11 C10 C16 122.7(2)
C10 C11 H11 118.8
C12 C11 C10 122.4(2)
C12 C11 H11 118.8
C7 C12 C19 119.8(2)
C11 C12 C7 119.2(2)
C11 C12 C19 120.6(2)
C12 C19 H19 107.9
C12 C19 C20 108.0(2)
C12 C19 C21 115.4(2)
C20 C19 H19 107.9
C21 C19 H19 107.9
C21 C19 C20 109.6(2)
C19 C20 H20A 109.5
C19 C20 H20B 109.5
C19 C20 H20C 109.5
H20A C20 H20B 109.5
H20A C20 H20C 109.5
H20B C20 H20C 109.5
C19 C21 H21A 109.5
C19 C21 H21B 109.5
C19 C21 H21C 109.5
H21A C21 H21B 109.5
H21A C21 H21C 109.5
H21B C21 H21C 109.5
C10 C16 H16 108.1
C10 C16 C17 108.3(2)
C17 C16 H16 108.1
C18 C16 C10 114.1(2)
C18 C16 H16 108.1
C18 C16 C17 110.1(2)
C16 C17 H17A 109.5
C16 C17 H17B 109.5
C16 C17 H17C 109.5
H17A C17 H17B 109.5
H17A C17 H17C 109.5
H17B C17 H17C 109.5
C16 C18 H18A 109.5
C16 C18 H18B 109.5
C16 C18 H18C 109.5
H18A C18 H18B 109.5
H18A C18 H18C 109.5
H18B C18 H18C 109.5
C2 C3 H3 119.7
C4 C3 C2 120.5(2)
C4 C3 H3 119.7
C3 C4 H4 120.2
C3 C4 C5 119.5(2)
C5 C4 H4 120.2
C4 C5 H5 119.4
C4 C5 C6 121.2(2)
C6 C5 H5 119.4
C1 C6 C22 119.8(2)
C5 C6 C1 119.7(2)
C5 C6 C22 120.4(2)
C23 C22 C6 118.9(2)
C27 C22 C6 121.3(2)
C27 C22 C23 119.8(2)
C22 C23 C28 121.5(2)
C24 C23 C22 118.8(2)
C24 C23 C28 119.7(2)
C23 C28 H28 107.3
C30 C28 C23 113.3(2)
C30 C28 H28 107.3
C29 C28 C23 111.2(2)
C29 C28 H28 107.3
C29 C28 C30 110.1(2)
C28 C30 H30A 109.5
C28 C30 H30B 109.5
C28 C30 H30C 109.5
H30A C30 H30B 109.5
H30A C30 H30C 109.5
H30B C30 H30C 109.5
C28 C29 H29A 109.5
C28 C29 H29B 109.5
C28 C29 H29C 109.5
H29A C29 H29B 109.5
H29A C29 H29C 109.5
H29B C29 H29C 109.5
C23 C24 H24 118.9
C25 C24 C23 122.2(2)
C25 C24 H24 118.9
C24 C25 C26 117.7(2)
C24 C25 C31 122.5(2)
C26 C25 C31 119.8(2)
C25 C26 H26 118.9
C27 C26 C25 122.3(2)
C27 C26 H26 118.9
C25 C31 H31 107.5
C25 C31 C33 113.6(2)
C33 C31 H31 107.5
C32 C31 C25 110.5(2)
C32 C31 H31 107.5
C32 C31 C33 109.9(2)
C31 C33 H33A 109.5
C31 C33 H33B 109.5
C31 C33 H33C 109.5
H33A C33 H33B 109.5
H33A C33 H33C 109.5
H33B C33 H33C 109.5
C31 C32 H32A 109.5
C31 C32 H32B 109.5
C31 C32 H32C 109.5
H32A C32 H32B 109.5
H32A C32 H32C 109.5
H32B C32 H32C 109.5
C22 C27 C34 121.0(2)
C26 C27 C22 119.1(2)
C26 C27 C34 119.9(2)
C27 C34 H34 107.8
C27 C34 C35 111.2(2)
C35 C34 H34 107.8
C36 C34 C27 112.9(2)
C36 C34 H34 107.8
C36 C34 C35 109.2(2)
C34 C35 H35A 109.5
C34 C35 H35B 109.5
C34 C35 H35C 109.5
H35A C35 H35B 109.5
H35A C35 H35C 109.5
H35B C35 H35C 109.5
C34 C36 H36A 109.5
C34 C36 H36B 109.5
C34 C36 H36C 109.5
H36A C36 H36B 109.5
H36A C36 H36C 109.5
H36B C36 H36C 109.5
C63 C58 C42 120.9(2)
C63 C58 C59 119.2(2)
C59 C58 C42 119.9(2)
H68A C68 H68B 109.5
H68A C68 H68C 109.5
H68B C68 H68C 109.5
H68D C68 H68E 109.5
H68D C68 H68F 109.5
H68E C68 H68F 109.5
C67A C68 H68A 109.5
C67A C68 H68B 109.5
C67A C68 H68C 109.5
C67 C68 H68D 109.5
C67 C68 H68E 109.5
C67 C68 H68F 109.5
C58 C63 C70A 123.8(3)
C58 C63 C70 116.4(3)
C62 C63 C58 120.0(3)
C62 C63 C70A 115.0(3)
C62 C63 C70 122.0(4)
C66 C64 H64 107.1
C66 C64 C65 110.0(2)
C59 C64 H64 107.1
C59 C64 C66 114.2(2)
C59 C64 C65 111.1(3)
C65 C64 H64 107.1
C64 C66 H66A 109.5
C64 C66 H66B 109.5
C64 C66 H66C 109.5
H66A C66 H66B 109.5
H66A C66 H66C 109.5
H66B C66 H66C 109.5
C59 C60 H60 118.6
C61 C60 H60 118.6
C61 C60 C59 122.8(3)
C58 C59 C64 120.4(2)
C60 C59 C58 118.5(3)
C60 C59 C64 121.1(2)
C64 C65 H65A 109.5
C64 C65 H65B 109.5
C64 C65 H65C 109.5
H65A C65 H65B 109.5
H65A C65 H65C 109.5
H65B C65 H65C 109.5
C63 C62 H62 119.1
C61 C62 C63 121.8(3)
C61 C62 H62 119.1
C60 C61 C67A 129.2(3)
C60 C61 C67 112.4(3)
C62 C61 C60 117.8(3)
C62 C61 C67A 112.2(4)
C62 C61 C67 128.4(3)
C68 C67A C61 113.4(4)
C68 C67A H67A 95.1
C61 C67A H67A 95.1
C69A C67A C68 129.5(5)
C69A C67A C61 114.8(5)
C69A C67A H67A 95.1
C63 C70A H70A 107.0
C71A C70A C63 116.6(5)
C71A C70A H70A 107.0
C72A C70A C63 107.8(5)
C72A C70A H70A 107.0
C72A C70A C71A 110.9(5)
C70A C71A H71A 109.5
C70A C71A H71B 109.5
C70A C71A H71C 109.5
H71A C71A H71B 109.5
H71A C71A H71C 109.5
H71B C71A H71C 109.5
C70A C72A H72A 109.5
C70A C72A H72B 109.5
C70A C72A H72C 109.5
H72A C72A H72B 109.5
H72A C72A H72C 109.5
H72B C72A H72C 109.5
C67A C69A H69A 109.5
C67A C69A H69B 109.5
C67A C69A H69C 109.5
H69A C69A H69B 109.5
H69A C69A H69C 109.5
H69B C69A H69C 109.5
H71D C71 H71E 109.5
H71D C71 H71F 109.5
H71E C71 H71F 109.5
C70 C71 H71D 109.5
C70 C71 H71E 109.5
C70 C71 H71F 109.5
C63 C70 C71 106.0(5)
C63 C70 H70 108.7
C63 C70 C72 114.0(5)
C71 C70 H70 108.7
C71 C70 C72 110.5(5)
C72 C70 H70 108.7
C70 C72 H72D 109.5
C70 C72 H72E 109.5
C70 C72 H72F 109.5
H72D C72 H72E 109.5
H72D C72 H72F 109.5
H72E C72 H72F 109.5
H69D C69 H69E 109.5
H69D C69 H69F 109.5
H69E C69 H69F 109.5
C67 C69 H69D 109.5
C67 C69 H69E 109.5
C67 C69 H69F 109.5
C68 C67 H67 99.4
C61 C67 C68 106.1(4)
C61 C67 H67 99.4
C69 C67 C68 118.8(5)
C69 C67 C61 127.0(6)
C69 C67 H67 99.4
C1B O2 C1C 114.3(5)
H1AA C1A H1AB 109.5
H1AA C1A H1AC 109.5
H1AB C1A H1AC 109.5
C1B C1A H1AA 109.5
C1B C1A H1AB 109.5
C1B C1A H1AC 109.5
O2 C1B C1A 108.7(7)
O2 C1B H1BA 109.9
O2 C1B H1BB 109.9
C1A C1B H1BA 109.9
C1A C1B H1BB 109.9
H1BA C1B H1BB 108.3
O2 C1C H1CA 109.8
O2 C1C H1CB 109.8
O2 C1C C1D 109.3(7)
H1CA C1C H1CB 108.3
C1D C1C H1CA 109.8
C1D C1C H1CB 109.8
C1C C1D H1DA 109.5
C1C C1D H1DB 109.5
C1C C1D H1DC 109.5
H1DA C1D H1DB 109.5
H1DA C1D H1DC 109.5
H1DB C1D H1DC 109.5

loop_
_geom_bond_atom_site_label_1
_geom_bond_atom_site_label_2
_geom_bond_distance
I1 U1 3.0452(2)
U1 N1 2.354(2)
U1 C7 3.058(2)
U1 C8 3.039(2)
U1 N2 2.365(2)
N1 C1 1.382(3)
N1 H1 0.78(3)
C1 C2 1.413(3)
C1 C6 1.418(3)
C2 C7 1.490(3)
C2 C3 1.391(3)
C7 C8 1.408(3)
C7 C12 1.424(3)
C8 C13 1.519(3)
C8 C9 1.400(3)
C13 H13 0.9800
C13 C15 1.528(4)
C13 C14 1.537(4)
C15 H15A 0.9600
C15 H15B 0.9600
C15 H15C 0.9600
C51 H51A 0.9600
C51 H51B 0.9600
C51 H51C 0.9600
C51 C49 1.533(3)
C49 H49 0.9800
C49 C50 1.534(3)
C49 C44 1.522(3)
C50 H50A 0.9600
C50 H50B 0.9600
C50 H50C 0.9600
C44 C45 1.401(3)
C44 C43 1.408(3)
C45 H45 0.9300
C45 C46 1.397(3)
C46 C47 1.393(3)
C46 C53 1.524(3)
C47 H47 0.9300
C47 C48 1.397(3)
C48 C43 1.417(3)
C48 C55 1.519(3)
C43 C38 1.498(3)
C38 C39 1.388(3)
C38 C37 1.415(3)
C39 H39 0.9300
C39 C40 1.386(4)
C40 H40 0.9300
C40 C41 1.385(4)
C41 H41 0.9300
C41 C42 1.389(4)
C42 C37 1.416(3)
C42 C58 1.504(3)
C37 N2 1.381(3)
N2 H2 0.84(3)
C55 H55 0.9800
C55 C57 1.524(4)
C55 C56 1.534(4)
C57 H57A 0.9600
C57 H57B 0.9600
C57 H57C 0.9600
C56 H56A 0.9600
C56 H56B 0.9600
C56 H56C 0.9600
C53 H53 0.9800
C53 C54 1.528(4)
C53 C52 1.529(4)
C54 H54A 0.9600
C54 H54B 0.9600
C54 H54C 0.9600
C52 H52A 0.9600
C52 H52B 0.9600
C52 H52C 0.9600
C14 H14A 0.9600
C14 H14B 0.9600
C14 H14C 0.9600
C9 H9 0.9300
C9 C10 1.399(3)
C10 C11 1.395(3)
C10 C16 1.514(3)
C11 H11 0.9300
C11 C12 1.394(3)
C12 C19 1.519(3)
C19 H19 0.9800
C19 C20 1.536(4)
C19 C21 1.523(3)
C20 H20A 0.9600
C20 H20B 0.9600
C20 H20C 0.9600
C21 H21A 0.9600
C21 H21B 0.9600
C21 H21C 0.9600
C16 H16 0.9800
C16 C17 1.529(4)
C16 C18 1.512(4)
C17 H17A 0.9600
C17 H17B 0.9600
C17 H17C 0.9600
C18 H18A 0.9600
C18 H18B 0.9600
C18 H18C 0.9600
C3 H3 0.9300
C3 C4 1.388(4)
C4 H4 0.9300
C4 C5 1.389(4)
C5 H5 0.9300
C5 C6 1.393(3)
C6 C22 1.508(3)
C22 C23 1.417(3)
C22 C27 1.398(3)
C23 C28 1.527(4)
C23 C24 1.391(3)
C28 H28 0.9800
C28 C30 1.525(4)
C28 C29 1.520(4)
C30 H30A 0.9600
C30 H30B 0.9600
C30 H30C 0.9600
C29 H29A 0.9600
C29 H29B 0.9600
C29 H29C 0.9600
C24 H24 0.9300
C24 C25 1.388(4)
C25 C26 1.394(3)
C25 C31 1.523(3)
C26 H26 0.9300
C26 C27 1.393(3)
C31 H31 0.9800
C31 C33 1.534(4)
C31 C32 1.523(4)
C33 H33A 0.9600
C33 H33B 0.9600
C33 H33C 0.9600
C32 H32A 0.9600
C32 H32B 0.9600
C32 H32C 0.9600
C27 C34 1.528(3)
C34 H34 0.9800
C34 C35 1.529(3)
C34 C36 1.527(4)
C35 H35A 0.9600
C35 H35B 0.9600
C35 H35C 0.9600
C36 H36A 0.9600
C36 H36B 0.9600
C36 H36C 0.9600
C58 C63 1.397(4)
C58 C59 1.415(4)
C68 H68A 0.9600
C68 H68B 0.9600
C68 H68C 0.9600
C68 H68D 0.9600
C68 H68E 0.9600
C68 H68F 0.9600
C68 C67A 1.434(7)
C68 C67 1.611(6)
C63 C62 1.392(4)
C63 C70A 1.637(7)
C63 C70 1.476(7)
C64 H64 0.9800
C64 C66 1.526(4)
C64 C59 1.522(4)
C64 C65 1.529(4)
C66 H66A 0.9600
C66 H66B 0.9600
C66 H66C 0.9600
C60 H60 0.9300
C60 C59 1.388(4)
C60 C61 1.387(4)
C65 H65A 0.9600
C65 H65B 0.9600
C65 H65C 0.9600
C62 H62 0.9300
C62 C61 1.378(4)
C61 C67A 1.593(7)
C61 C67 1.555(6)
C67A H67A 0.9800
C67A C69A 1.383(9)
C70A H70A 0.9800
C70A C71A 1.534(8)
C70A C72A 1.533(9)
C71A H71A 0.9600
C71A H71B 0.9600
C71A H71C 0.9600
C72A H72A 0.9600
C72A H72B 0.9600
C72A H72C 0.9600
C69A H69A 0.9600
C69A H69B 0.9600
C69A H69C 0.9600
C71 H71D 0.9600
C71 H71E 0.9600
C71 H71F 0.9600
C71 C70 1.529(8)
C70 H70 0.9800
C70 C72 1.529(9)
C72 H72D 0.9600
C72 H72E 0.9600
C72 H72F 0.9600
C69 H69D 0.9600
C69 H69E 0.9600
C69 H69F 0.9600
C69 C67 1.210(9)
C67 H67 0.9800
O2 C1B 1.432(9)
O2 C1C 1.433(9)
C1A H1AA 0.9600
C1A H1AB 0.9600
C1A H1AC 0.9600
C1A C1B 1.482(9)
C1B H1BA 0.9700
C1B H1BB 0.9700
C1C H1CA 0.9700
C1C H1CB 0.9700
C1C C1D 1.518(9)
C1D H1DA 0.9600
C1D H1DB 0.9600
C1D H1DC 0.9600

loop_
_geom_torsion_atom_site_label_1
_geom_torsion_atom_site_label_2
_geom_torsion_atom_site_label_3
_geom_torsion_atom_site_label_4
_geom_torsion
U1 N1 C1 C2 -1.1(3)
U1 N1 C1 C6 -177.47(17)
U1 C7 C8 C13 116.1(2)
U1 C7 C8 C9 -69.4(2)
U1 C7 C12 C11 64.0(2)
U1 C7 C12 C19 -123.1(2)
U1 C8 C13 C15 -62.7(2)
U1 C8 C13 C14 175.38(17)
U1 C8 C9 C10 -68.0(2)
N1 C1 C2 C7 -9.2(3)
N1 C1 C2 C3 177.9(2)
N1 C1 C6 C5 -178.7(2)
N1 C1 C6 C22 5.0(3)
C1 C2 C7 U1 11.8(2)
C1 C2 C7 C8 97.2(3)
C1 C2 C7 C12 -78.8(3)
C1 C2 C3 C4 1.6(3)
C1 C6 C22 C23 76.4(3)
C1 C6 C22 C27 -104.3(3)
C2 C1 C6 C5 4.9(3)
C2 C1 C6 C22 -171.4(2)
C2 C7 C8 U1 -104.4(2)
C2 C7 C8 C13 11.7(3)
C2 C7 C8 C9 -173.9(2)
C2 C7 C12 C11 171.7(2)
C2 C7 C12 C19 -15.4(3)
C2 C3 C4 C5 2.9(4)
C7 C2 C3 C4 -170.6(2)
C7 C8 C13 C15 -154.5(2)
C7 C8 C13 C14 83.5(3)
C7 C8 C9 C10 0.6(4)
C7 C12 C19 C20 -86.2(3)
C7 C12 C19 C21 150.8(2)
C8 C7 C12 C11 -4.5(3)
C8 C7 C12 C19 168.4(2)
C8 C9 C10 C11 -1.1(3)
C8 C9 C10 C16 -174.5(2)
C13 C8 C9 C10 175.1(2)
C51 C49 C44 C45 33.3(3)
C51 C49 C44 C43 -152.2(2)
C49 C44 C45 C46 174.6(2)
C49 C44 C43 C48 -172.5(2)
C49 C44 C43 C38 10.9(3)
C50 C49 C44 C45 -89.7(3)
C50 C49 C44 C43 84.8(3)
C44 C45 C46 C47 -0.4(4)
C44 C45 C46 C53 -175.1(2)
C44 C43 C38 C39 -87.8(3)
C44 C43 C38 C37 100.3(3)
C45 C44 C43 C48 2.1(3)
C45 C44 C43 C38 -174.5(2)
C45 C46 C47 C48 -1.3(4)
C45 C46 C53 C54 -165.6(2)
C45 C46 C53 C52 70.7(3)
C46 C47 C48 C43 3.3(4)
C46 C47 C48 C55 -169.4(2)
C47 C46 C53 C54 20.0(3)
C47 C46 C53 C52 -103.7(3)
C47 C48 C43 C44 -3.7(3)
C47 C48 C43 C38 173.1(2)
C47 C48 C55 C57 -39.7(3)
C47 C48 C55 C56 84.4(3)
C48 C43 C38 C39 95.5(3)
C48 C43 C38 C37 -76.3(3)
C43 C44 C45 C46 0.0(3)
C43 C48 C55 C57 147.8(2)
C43 C48 C55 C56 -88.2(3)
C43 C38 C39 C40 -170.8(3)
C43 C38 C37 C42 167.3(2)
C43 C38 C37 N2 -10.7(3)
C38 C39 C40 C41 2.6(5)
C38 C37 N2 U1 -4.6(4)
C39 C38 C37 C42 -4.8(4)
C39 C38 C37 N2 177.3(2)
C39 C40 C41 C42 -1.6(5)
C40 C41 C42 C37 -2.7(5)
C40 C41 C42 C58 173.9(3)
C41 C42 C37 C38 5.7(4)
C41 C42 C37 N2 -176.4(3)
C41 C42 C58 C63 74.5(4)
C41 C42 C58 C59 -103.0(3)
C42 C37 N2 U1 177.53(19)
C42 C58 C63 C62 -175.4(2)
C42 C58 C63 C70A 18.3(5)
C42 C58 C63 C70 -9.7(5)
C42 C58 C59 C64 -2.4(4)
C42 C58 C59 C60 176.1(2)
C37 C38 C39 C40 0.6(4)
C37 C42 C58 C63 -109.0(3)
C37 C42 C58 C59 73.5(3)
C55 C48 C43 C44 168.9(2)
C55 C48 C43 C38 -14.3(3)
C53 C46 C47 C48 173.2(2)
C9 C8 C13 C15 31.1(3)
C9 C8 C13 C14 -90.9(3)
C9 C10 C11 C12 -1.4(3)
C9 C10 C16 C17 82.1(3)
C9 C10 C16 C18 -155.0(2)
C10 C11 C12 C7 4.2(4)
C10 C11 C12 C19 -168.6(2)
C11 C10 C16 C17 -91.0(3)
C11 C10 C16 C18 31.9(3)
C11 C12 C19 C20 86.6(3)
C11 C12 C19 C21 -36.5(3)
C12 C7 C8 U1 71.56(19)
C12 C7 C8 C13 -172.3(2)
C12 C7 C8 C9 2.1(3)
C16 C10 C11 C12 171.9(2)
C3 C2 C7 U1 -175.66(18)
C3 C2 C7 C8 -90.2(3)
C3 C2 C7 C12 93.7(3)
C3 C4 C5 C6 -3.5(4)
C4 C5 C6 C1 -0.4(4)
C4 C5 C6 C22 175.8(2)
C5 C6 C22 C23 -99.9(3)
C5 C6 C22 C27 79.5(3)
C6 C1 C2 C7 167.5(2)
C6 C1 C2 C3 -5.5(3)
C6 C22 C23 C28 -3.1(3)
C6 C22 C23 C24 176.5(2)
C6 C22 C27 C26 -176.1(2)
C6 C22 C27 C34 4.2(3)
C22 C23 C28 C30 -140.9(2)
C22 C23 C28 C29 94.5(3)
C22 C23 C24 C25 0.5(4)
C22 C27 C34 C35 -97.2(3)
C22 C27 C34 C36 139.8(2)
C23 C22 C27 C26 3.2(3)
C23 C22 C27 C34 -176.5(2)
C23 C24 C25 C26 1.4(4)
C23 C24 C25 C31 -177.7(2)
C28 C23 C24 C25 -179.9(2)
C24 C23 C28 C30 39.5(3)
C24 C23 C28 C29 -85.1(3)
C24 C25 C26 C27 -1.0(4)
C24 C25 C31 C33 -33.7(4)
C24 C25 C31 C32 90.4(3)
C25 C26 C27 C22 -1.3(4)
C25 C26 C27 C34 178.4(2)
C26 C25 C31 C33 147.3(3)
C26 C25 C31 C32 -88.7(3)
C26 C27 C34 C35 83.2(3)
C26 C27 C34 C36 -39.9(3)
C31 C25 C26 C27 178.1(2)
C27 C22 C23 C28 177.5(2)
C27 C22 C23 C24 -2.9(3)
C58 C42 C37 C38 -170.8(2)
C58 C42 C37 N2 7.0(4)
C58 C63 C62 C61 -1.1(5)
C58 C63 C70A C71A 128.1(5)
C58 C63 C70A C72A -106.5(5)
C58 C63 C70 C71 140.8(4)
C58 C63 C70 C72 -97.4(5)
C63 C58 C59 C64 -179.9(2)
C63 C58 C59 C60 -1.4(4)
C63 C62 C61 C60 -0.5(5)
C63 C62 C61 C67A 170.0(4)
C63 C62 C61 C67 -165.6(4)
C66 C64 C59 C58 -156.0(2)
C66 C64 C59 C60 25.5(4)
C60 C61 C67A C68 26.0(8)
C60 C61 C67A C69A -138.3(6)
C60 C61 C67 C68 77.3(4)
C60 C61 C67 C69 -134.8(7)
C59 C58 C63 C62 2.1(4)
C59 C58 C63 C70A -164.3(4)
C59 C58 C63 C70 167.8(4)
C59 C60 C61 C62 1.2(5)
C59 C60 C61 C67A -167.4(4)
C59 C60 C61 C67 168.6(3)
C65 C64 C59 C58 78.9(3)
C65 C64 C59 C60 -99.6(3)
C62 C63 C70A C71A -38.8(6)
C62 C63 C70A C72A 86.6(5)
C62 C63 C70 C71 -53.8(6)
C62 C63 C70 C72 68.0(6)
C62 C61 C67A C68 -143.1(5)
C62 C61 C67A C69A 52.5(7)
C62 C61 C67 C68 -116.9(4)
C62 C61 C67 C69 31.0(9)
C61 C60 C59 C58 -0.2(4)
C61 C60 C59 C64 178.3(3)
C67A C68 C67 C61 69.1(8)
C67A C68 C67 C69 -81.9(10)
C67A C61 C67 C68 -57.7(7)
C67A C61 C67 C69 90.2(10)
C70A C63 C62 C61 166.3(4)
C70A C63 C70 C71 27.1(8)
C70A C63 C70 C72 148.9(13)
C70 C63 C62 C61 -166.1(4)
C70 C63 C70A C71A -151.3(13)
C70 C63 C70A C72A -25.9(8)
C67 C68 C67A C61 -72.7(8)
C67 C68 C67A C69A 88.8(11)
C67 C61 C67A C68 83.5(9)
C67 C61 C67A C69A -80.8(10)
C1B O2 C1C C1D -175.8(6)
C1C O2 C1B C1A -173.3(5)
